data_4084651
loop_
_publ_author_name
'Jover, Jes\'us'
'Miloserdov, Fedor M.'
'Benet-Buchholz, Jordi'
'Grushin, Vladimir V.'
'Maseras, Feliu'

_publ_section_title
;
 On the Feasibility of Nickel-Catalyzed Trifluoromethylation of Aryl
 Halides
;
_journal_issue 22
_journal_name_full Organometallics
_journal_page_first 6531
_journal_paper_doi 10.1021/om5008743
_journal_volume 33
_journal_year 2014
_chemical_formula_sum 'C38 H49 Cl2 F Ni O P2'
_chemical_formula_weight 732.32
_chemical_name_systematic
; 
 ? 
;
_space_group_IT_number 2
_symmetry_cell_setting triclinic
_symmetry_space_group_name_Hall '-P 1'
_symmetry_space_group_name_H-M 'P -1'
_atom_sites_solution_hydrogens geom
_atom_sites_solution_primary direct
_atom_sites_solution_secondary difmap
_audit_creation_method SHELXL-97
_cell_angle_alpha 97.616(2)
_cell_angle_beta 105.536(2)
_cell_angle_gamma 109.769(2)
_cell_formula_units_Z 2
_cell_length_a 10.7144(8)
_cell_length_b 12.2834(9)
_cell_length_c 15.5009(11)
_cell_measurement_reflns_used 7348
_cell_measurement_temperature 100(2)
_cell_measurement_theta_max 27.44
_cell_measurement_theta_min 2.56
_cell_volume 1792.8(2)
_computing_cell_refinement 'Bruker APEX2 v2011.4-0'
_computing_data_collection 'Bruker APEX2 v2011.4-0'
_computing_data_reduction 'Bruker SAINT V7.60A'
_computing_molecular_graphics 'Bruker SHELXTL'
_computing_publication_material 'Bruker SHELXTL'
_computing_structure_refinement 'SHELXS-97 (Sheldrick, 2008)'
_computing_structure_solution Sir2011
_diffrn_ambient_temperature 100(2)
_diffrn_detector_area_resol_mean 512
_diffrn_detector_type '4K CCD area detector APEX II'
_diffrn_measured_fraction_theta_full 0.987
_diffrn_measured_fraction_theta_max 0.985
_diffrn_measurement_device_type 'APEX DUO Kappa 4-axis goniometer'
_diffrn_measurement_method
;
 Fullsphere data collection, phi and omega scans
;
_diffrn_measurement_specimen_support 'magnetic support whith MicroMount'
_diffrn_radiation_monochromator 'Quazar MX Multilayer Optics'
_diffrn_radiation_type MoK\a
_diffrn_radiation_wavelength 0.71073
_diffrn_reflns_av_R_equivalents 0.0318
_diffrn_reflns_av_sigmaI/netI 0.0530
_diffrn_reflns_limit_h_max 11
_diffrn_reflns_limit_h_min -13
_diffrn_reflns_limit_k_max 15
_diffrn_reflns_limit_k_min -15
_diffrn_reflns_limit_l_max 20
_diffrn_reflns_limit_l_min -20
_diffrn_reflns_number 17903
_diffrn_reflns_theta_full 27.50
_diffrn_reflns_theta_max 27.52
_diffrn_reflns_theta_min 1.41
_diffrn_source 'Micorfocus source E025 IuS'
_diffrn_source_current 0.6
_diffrn_source_power 50
_diffrn_source_size '0.2 mm x 0.2 mm fine focus'
_diffrn_source_type 'Bruker APEX DUO'
_exptl_absorpt_coefficient_mu 0.814
_exptl_absorpt_correction_T_max 0.9760
_exptl_absorpt_correction_T_min 0.8541
_exptl_absorpt_correction_type empirical
_exptl_absorpt_process_details
; 
 SADABS Version 2008/1 Bruker-Nonius
 Blessing, Acta Cryst. (1995) A51 33-38
;
_exptl_crystal_colour orange
_exptl_crystal_density_diffrn 1.357
_exptl_crystal_density_method 'not measured'
_exptl_crystal_description plate
_exptl_crystal_F_000 772
_exptl_crystal_size_max 0.20
_exptl_crystal_size_mid 0.10
_exptl_crystal_size_min 0.03
_refine_diff_density_max 0.806
_refine_diff_density_min -0.892
_refine_diff_density_rms 0.084
_refine_ls_extinction_method none
_refine_ls_goodness_of_fit_ref 1.030
_refine_ls_hydrogen_treatment noref
_refine_ls_matrix_type full
_refine_ls_number_parameters 416
_refine_ls_number_reflns 8121
_refine_ls_number_restraints 0
_refine_ls_restrained_S_all 1.030
_refine_ls_R_factor_all 0.0685
_refine_ls_R_factor_gt 0.0462
_refine_ls_shift/su_max 0.000
_refine_ls_shift/su_mean 0.000
_refine_ls_structure_factor_coef Fsqd
_refine_ls_weighting_details 'calc w=1/[\s^2^(Fo^2^)+(0.0602P)^2^+1.2610P] where P=(Fo^2^+2Fc^2^)/3'
_refine_ls_weighting_scheme calc
_refine_ls_wR_factor_gt 0.1102
_refine_ls_wR_factor_ref 0.1207
_reflns_number_gt 6193
_reflns_number_total 8121
_reflns_threshold_expression >2sigma(I)
_cod_data_source_file om5008743_si_003.cif
_cod_data_source_block mo_fm339b_0m
_cod_depositor_comments
;
The following automatic conversions were performed:
'_diffrn_measurement_specimen_suppport' tag replaced with
'_diffrn_measurement_specimen_support'.

Automatic conversion script
Id: cif_correct_tags 1440 2010-10-19 06:21:57Z saulius 

The following automatic conversions were performed:

'_symmetry_cell_setting' value 'Triclinic' changed to 'triclinic'
according to
/home/saulius/struct/COD-crude-data--automatic-downloads/rss-feeds/ACS/lib/dictionaries/cif_core.dic
dictionary named 'cif_core.dic' version 2.4.2 from 2011-04-26.

Automatic conversion script
Id: cif_fix_values 2827 2014-09-09 07:05:25Z andrius 

 Adding full bibliography for 4084644--4084651.cif.
;
_cod_original_sg_symbol_H-M P-1
_cod_database_code 4084651

loop_
_symmetry_equiv_pos_as_xyz
'x, y, z'
'-x, -y, -z'

loop_
_atom_site_label
_atom_site_type_symbol
_atom_site_fract_x
_atom_site_fract_y
_atom_site_fract_z
_atom_site_U_iso_or_equiv
_atom_site_adp_type
_atom_site_occupancy
_atom_site_symmetry_multiplicity
_atom_site_calc_flag
_atom_site_refinement_flags
Ni1 Ni 0.45558(3) 0.16645(3) 0.22281(2) 0.01476(10) Uani 1 1 d .
P1 P 0.38688(7) 0.30079(6) 0.16539(5) 0.01637(15) Uani 1 1 d .
P2 P 0.62890(7) 0.10964(6) 0.28107(4) 0.01458(15) Uani 1 1 d .
F1 F 0.39088(17) 0.06055(14) 0.10723(10) 0.0227(3) Uani 1 1 d .
O1 O 0.69251(18) 0.34236(15) 0.22725(12) 0.0155(4) Uani 1 1 d .
C1 C 0.4682(3) 0.2380(2) 0.34268(17) 0.0162(5) Uani 1 1 d .
C2 C 0.5668(3) 0.3422(2) 0.40464(18) 0.0186(5) Uani 1 1 d .
H2 H 0.6449 0.3879 0.3890 0.022 Uiso 1 1 calc R
C3 C 0.5561(3) 0.3835(3) 0.49050(18) 0.0209(6) Uani 1 1 d .
H3 H 0.6263 0.4564 0.5309 0.025 Uiso 1 1 calc R
C4 C 0.4459(3) 0.3202(3) 0.51677(18) 0.0218(6) Uani 1 1 d .
H4 H 0.4402 0.3488 0.5750 0.026 Uiso 1 1 calc R
C5 C 0.3410(3) 0.2120(2) 0.45650(18) 0.0186(5) Uani 1 1 d .
C6 C 0.3519(3) 0.1704(2) 0.36949(18) 0.0168(5) Uani 1 1 d .
C7 C 0.2444(3) 0.0626(2) 0.31064(18) 0.0193(6) Uani 1 1 d .
H7 H 0.2503 0.0330 0.2527 0.023 Uiso 1 1 calc R
C8 C 0.1318(3) -0.0006(3) 0.3346(2) 0.0225(6) Uani 1 1 d .
H8 H 0.0609 -0.0725 0.2934 0.027 Uiso 1 1 calc R
C9 C 0.1214(3) 0.0410(3) 0.4201(2) 0.0248(6) Uani 1 1 d .
H9 H 0.0432 -0.0028 0.4365 0.030 Uiso 1 1 calc R
C10 C 0.2232(3) 0.1442(3) 0.47981(19) 0.0221(6) Uani 1 1 d .
H10 H 0.2154 0.1711 0.5377 0.027 Uiso 1 1 calc R
C11 C 0.6755(3) 0.4505(2) 0.23215(17) 0.0159(5) Uani 1 1 d .
C12 C 0.5373(3) 0.4445(2) 0.20650(17) 0.0168(5) Uani 1 1 d .
C13 C 0.5227(3) 0.5542(3) 0.21292(19) 0.0218(6) Uani 1 1 d .
H13 H 0.4309 0.5547 0.1949 0.026 Uiso 1 1 calc R
C14 C 0.6381(3) 0.6613(3) 0.2447(2) 0.0250(6) Uani 1 1 d .
H14 H 0.6252 0.7344 0.2502 0.030 Uiso 1 1 calc R
C15 C 0.7730(3) 0.6624(2) 0.26861(19) 0.0217(6) Uani 1 1 d .
H15 H 0.8520 0.7364 0.2903 0.026 Uiso 1 1 calc R
C16 C 0.7937(3) 0.5561(2) 0.26113(18) 0.0181(5) Uani 1 1 d .
C17 C 0.9365(3) 0.5470(2) 0.27865(18) 0.0182(5) Uani 1 1 d .
C18 C 0.9317(3) 0.4476(2) 0.32841(18) 0.0171(5) Uani 1 1 d .
C19 C 1.0418(3) 0.4502(2) 0.40078(18) 0.0199(6) Uani 1 1 d .
H19 H 1.1247 0.5212 0.4270 0.024 Uiso 1 1 calc R
C20 C 1.0326(3) 0.3500(3) 0.43571(19) 0.0210(6) Uani 1 1 d .
H20 H 1.1096 0.3524 0.4848 0.025 Uiso 1 1 calc R
C21 C 0.9116(3) 0.2472(2) 0.39899(18) 0.0194(6) Uani 1 1 d .
H21 H 0.9081 0.1784 0.4216 0.023 Uiso 1 1 calc R
C22 C 0.7936(3) 0.2421(2) 0.32888(18) 0.0158(5) Uani 1 1 d .
C23 C 0.8089(3) 0.3446(2) 0.29592(17) 0.0150(5) Uani 1 1 d .
C24 C 1.0597(3) 0.6645(3) 0.3321(2) 0.0265(6) Uani 1 1 d .
H24A H 1.0588 0.7250 0.2968 0.040 Uiso 1 1 calc R
H24B H 1.1483 0.6532 0.3419 0.040 Uiso 1 1 calc R
H24C H 1.0513 0.6911 0.3920 0.040 Uiso 1 1 calc R
C25 C 0.9498(3) 0.5072(3) 0.18316(19) 0.0236(6) Uani 1 1 d .
H25A H 0.8710 0.4315 0.1483 0.035 Uiso 1 1 calc R
H25B H 1.0388 0.4968 0.1923 0.035 Uiso 1 1 calc R
H25C H 0.9478 0.5683 0.1486 0.035 Uiso 1 1 calc R
C26 C 0.2416(3) 0.3370(3) 0.1858(2) 0.0242(6) Uani 1 1 d .
H26 H 0.2273 0.3954 0.1490 0.029 Uiso 1 1 calc R
C27 C 0.2697(3) 0.3939(3) 0.2865(2) 0.0305(7) Uani 1 1 d .
H27A H 0.1961 0.4229 0.2903 0.046 Uiso 1 1 calc R
H27B H 0.3616 0.4609 0.3109 0.046 Uiso 1 1 calc R
H27C H 0.2694 0.3344 0.3229 0.046 Uiso 1 1 calc R
C28 C 0.1058(3) 0.2236(3) 0.1484(2) 0.0348(8) Uani 1 1 d .
H28A H 0.1172 0.1638 0.1824 0.052 Uiso 1 1 calc R
H28B H 0.0861 0.1918 0.0827 0.052 Uiso 1 1 calc R
H28C H 0.0273 0.2428 0.1564 0.052 Uiso 1 1 calc R
C29 C 0.3437(3) 0.2747(3) 0.03794(18) 0.0219(6) Uani 1 1 d .
H29 H 0.2645 0.1948 0.0094 0.026 Uiso 1 1 calc R
C30 C 0.2956(3) 0.3668(3) -0.0032(2) 0.0313(7) Uani 1 1 d .
H30A H 0.3702 0.4467 0.0248 0.047 Uiso 1 1 calc R
H30B H 0.2102 0.3647 0.0095 0.047 Uiso 1 1 calc R
H30C H 0.2759 0.3477 -0.0701 0.047 Uiso 1 1 calc R
C31 C 0.4687(3) 0.2698(3) 0.0103(2) 0.0266(6) Uani 1 1 d .
H31A H 0.4419 0.2507 -0.0572 0.040 Uiso 1 1 calc R
H31B H 0.4963 0.2081 0.0338 0.040 Uiso 1 1 calc R
H31C H 0.5479 0.3474 0.0367 0.040 Uiso 1 1 calc R
C32 C 0.6308(3) 0.0264(2) 0.37206(18) 0.0177(5) Uani 1 1 d .
H32 H 0.7156 0.0060 0.3833 0.021 Uiso 1 1 calc R
C33 C 0.6395(3) 0.0967(3) 0.46429(18) 0.0219(6) Uani 1 1 d .
H33A H 0.5512 0.1075 0.4575 0.033 Uiso 1 1 calc R
H33B H 0.7176 0.1750 0.4827 0.033 Uiso 1 1 calc R
H33C H 0.6555 0.0528 0.5116 0.033 Uiso 1 1 calc R
C34 C 0.5000(3) -0.0913(2) 0.3354(2) 0.0226(6) Uani 1 1 d .
H34A H 0.5030 -0.1392 0.3811 0.034 Uiso 1 1 calc R
H34B H 0.4987 -0.1357 0.2775 0.034 Uiso 1 1 calc R
H34C H 0.4150 -0.0740 0.3241 0.034 Uiso 1 1 calc R
C35 C 0.6640(3) 0.0195(2) 0.19088(18) 0.0181(5) Uani 1 1 d .
H35 H 0.5774 -0.0552 0.1606 0.022 Uiso 1 1 calc R
C36 C 0.6884(3) 0.0853(3) 0.11622(19) 0.0255(6) Uani 1 1 d .
H36A H 0.7760 0.1567 0.1427 0.038 Uiso 1 1 calc R
H36B H 0.6095 0.1088 0.0922 0.038 Uiso 1 1 calc R
H36C H 0.6951 0.0327 0.0659 0.038 Uiso 1 1 calc R
C37 C 0.7865(3) -0.0180(3) 0.2280(2) 0.0256(6) Uani 1 1 d .
H37A H 0.7958 -0.0674 0.1769 0.038 Uiso 1 1 calc R
H37B H 0.7684 -0.0639 0.2736 0.038 Uiso 1 1 calc R
H37C H 0.8738 0.0533 0.2573 0.038 Uiso 1 1 calc R
C1S C 0.2088(4) 0.8025(3) 0.0651(2) 0.0401(8) Uani 1 1 d .
H1S1 H 0.2913 0.8796 0.0876 0.048 Uiso 1 1 calc R
H1S2 H 0.1717 0.7850 -0.0032 0.048 Uiso 1 1 calc R
Cl1S Cl 0.07771(10) 0.81440(9) 0.11043(6) 0.0474(2) Uani 1 1 d .
Cl2S Cl 0.26204(12) 0.68838(10) 0.09834(8) 0.0583(3) Uani 1 1 d .

loop_
_atom_site_aniso_label
_atom_site_aniso_U_11
_atom_site_aniso_U_22
_atom_site_aniso_U_33
_atom_site_aniso_U_23
_atom_site_aniso_U_13
_atom_site_aniso_U_12
Ni1 0.01372(17) 0.01945(18) 0.01423(17) 0.00551(13) 0.00664(13) 0.00819(14)
P1 0.0137(3) 0.0239(4) 0.0160(3) 0.0079(3) 0.0069(3) 0.0101(3)
P2 0.0141(3) 0.0167(3) 0.0163(3) 0.0062(3) 0.0074(3) 0.0075(3)
F1 0.0260(9) 0.0258(8) 0.0167(8) 0.0028(6) 0.0083(7) 0.0105(7)
O1 0.0137(9) 0.0160(9) 0.0183(9) 0.0049(7) 0.0044(7) 0.0081(8)
C1 0.0189(13) 0.0229(13) 0.0157(12) 0.0091(10) 0.0091(11) 0.0147(11)
C2 0.0173(13) 0.0231(14) 0.0201(13) 0.0087(11) 0.0075(11) 0.0113(11)
C3 0.0224(14) 0.0245(14) 0.0192(13) 0.0048(11) 0.0062(11) 0.0140(12)
C4 0.0278(15) 0.0315(15) 0.0175(13) 0.0091(12) 0.0124(12) 0.0203(13)
C5 0.0207(14) 0.0254(14) 0.0214(13) 0.0127(11) 0.0118(11) 0.0170(12)
C6 0.0180(13) 0.0227(13) 0.0181(13) 0.0105(11) 0.0083(11) 0.0143(11)
C7 0.0198(14) 0.0261(14) 0.0199(13) 0.0100(11) 0.0108(11) 0.0134(12)
C8 0.0188(14) 0.0246(14) 0.0293(15) 0.0124(12) 0.0099(12) 0.0115(12)
C9 0.0231(15) 0.0341(16) 0.0335(16) 0.0213(13) 0.0202(13) 0.0175(13)
C10 0.0277(15) 0.0312(16) 0.0238(14) 0.0156(12) 0.0174(13) 0.0210(13)
C11 0.0193(13) 0.0180(13) 0.0148(12) 0.0063(10) 0.0070(11) 0.0109(11)
C12 0.0199(13) 0.0213(13) 0.0151(12) 0.0079(10) 0.0090(11) 0.0115(11)
C13 0.0238(15) 0.0274(15) 0.0234(14) 0.0102(12) 0.0112(12) 0.0172(13)
C14 0.0326(16) 0.0222(14) 0.0303(16) 0.0104(12) 0.0166(13) 0.0167(13)
C15 0.0255(15) 0.0187(13) 0.0220(14) 0.0051(11) 0.0097(12) 0.0085(12)
C16 0.0203(13) 0.0210(13) 0.0165(13) 0.0074(11) 0.0079(11) 0.0099(11)
C17 0.0149(13) 0.0176(13) 0.0210(13) 0.0059(11) 0.0066(11) 0.0044(11)
C18 0.0146(13) 0.0199(13) 0.0215(13) 0.0064(11) 0.0099(11) 0.0089(11)
C19 0.0145(13) 0.0236(14) 0.0212(14) 0.0032(11) 0.0079(11) 0.0064(11)
C20 0.0160(13) 0.0300(15) 0.0202(14) 0.0074(12) 0.0052(11) 0.0131(12)
C21 0.0186(13) 0.0242(14) 0.0214(14) 0.0099(11) 0.0093(11) 0.0120(12)
C22 0.0151(12) 0.0184(13) 0.0189(13) 0.0068(10) 0.0096(11) 0.0087(11)
C23 0.0149(12) 0.0204(13) 0.0133(12) 0.0042(10) 0.0057(10) 0.0105(11)
C24 0.0210(15) 0.0211(14) 0.0324(16) 0.0079(12) 0.0064(13) 0.0035(12)
C25 0.0240(15) 0.0296(15) 0.0269(15) 0.0142(12) 0.0158(12) 0.0138(13)
C26 0.0208(14) 0.0373(17) 0.0273(15) 0.0178(13) 0.0125(12) 0.0195(13)
C27 0.0348(18) 0.048(2) 0.0311(16) 0.0205(15) 0.0209(14) 0.0318(16)
C28 0.0174(15) 0.051(2) 0.0435(19) 0.0245(17) 0.0123(14) 0.0161(15)
C29 0.0210(14) 0.0297(15) 0.0147(13) 0.0067(11) 0.0062(11) 0.0088(12)
C30 0.0299(17) 0.050(2) 0.0239(15) 0.0192(14) 0.0107(13) 0.0225(16)
C31 0.0311(16) 0.0376(17) 0.0209(14) 0.0115(13) 0.0155(13) 0.0181(14)
C32 0.0171(13) 0.0210(13) 0.0208(13) 0.0111(11) 0.0086(11) 0.0105(11)
C33 0.0238(14) 0.0295(15) 0.0215(14) 0.0133(12) 0.0114(12) 0.0156(13)
C34 0.0236(15) 0.0193(14) 0.0294(15) 0.0113(12) 0.0125(12) 0.0090(12)
C35 0.0167(13) 0.0183(13) 0.0223(14) 0.0046(11) 0.0102(11) 0.0079(11)
C36 0.0294(16) 0.0323(16) 0.0246(15) 0.0094(12) 0.0170(13) 0.0167(14)
C37 0.0280(16) 0.0276(15) 0.0309(16) 0.0072(13) 0.0157(13) 0.0180(13)
C1S 0.040(2) 0.041(2) 0.0375(19) 0.0157(16) 0.0191(16) 0.0078(17)
Cl1S 0.0410(5) 0.0471(5) 0.0460(5) 0.0054(4) 0.0165(4) 0.0086(4)
Cl2S 0.0557(6) 0.0553(6) 0.0737(7) 0.0240(5) 0.0285(6) 0.0253(5)

loop_
_atom_type_symbol
_atom_type_description
_atom_type_scat_dispersion_real
_atom_type_scat_dispersion_imag
_atom_type_scat_source
C C 0.0033 0.0016 'International Tables Vol C Tables 4.2.6.8 and 6.1.1.4'
H H 0.0000 0.0000 'International Tables Vol C Tables 4.2.6.8 and 6.1.1.4'
O O 0.0106 0.0060 'International Tables Vol C Tables 4.2.6.8 and 6.1.1.4'
F F 0.0171 0.0103 'International Tables Vol C Tables 4.2.6.8 and 6.1.1.4'
P P 0.1023 0.0942 'International Tables Vol C Tables 4.2.6.8 and 6.1.1.4'
Ni Ni 0.3393 1.1124 'International Tables Vol C Tables 4.2.6.8 and 6.1.1.4'
Cl Cl 0.1484 0.1585 'International Tables Vol C Tables 4.2.6.8 and 6.1.1.4'

loop_
_geom_angle_atom_site_label_1
_geom_angle_atom_site_label_2
_geom_angle_atom_site_label_3
_geom_angle
F1 Ni1 C1 161.64(10)
F1 Ni1 P2 94.10(5)
C1 Ni1 P2 91.29(8)
F1 Ni1 P1 93.58(5)
C1 Ni1 P1 90.86(8)
P2 Ni1 P1 148.68(3)
C12 P1 C26 103.98(13)
C12 P1 C29 101.84(12)
C26 P1 C29 103.46(13)
C12 P1 Ni1 108.37(9)
C26 P1 Ni1 123.34(9)
C29 P1 Ni1 113.48(10)
C22 P2 C32 104.69(12)
C22 P2 C35 102.23(12)
C32 P2 C35 103.63(12)
C22 P2 Ni1 108.50(9)
C32 P2 Ni1 122.84(9)
C35 P2 Ni1 112.83(9)
C23 O1 C11 115.2(2)
C2 C1 C6 117.1(2)
C2 C1 Ni1 130.5(2)
C6 C1 Ni1 112.37(19)
C1 C2 C3 122.4(3)
C4 C3 C2 121.1(3)
C3 C4 C5 119.5(2)
C4 C5 C10 121.6(3)
C4 C5 C6 119.4(2)
C10 C5 C6 119.0(3)
C7 C6 C5 117.8(2)
C7 C6 C1 121.7(2)
C5 C6 C1 120.5(2)
C8 C7 C6 122.0(3)
C7 C8 C9 119.9(3)
C10 C9 C8 120.3(3)
C9 C10 C5 120.9(3)
C16 C11 O1 119.2(2)
C16 C11 C12 123.9(2)
O1 C11 C12 116.9(2)
C11 C12 C13 116.0(2)
C11 C12 P1 121.0(2)
C13 C12 P1 122.9(2)
C14 C13 C12 121.7(3)
C13 C14 C15 120.0(3)
C14 C15 C16 120.7(3)
C11 C16 C15 117.6(3)
C11 C16 C17 117.4(2)
C15 C16 C17 124.9(2)
C18 C17 C24 112.8(2)
C18 C17 C16 106.0(2)
C24 C17 C16 113.0(2)
C18 C17 C25 108.3(2)
C24 C17 C25 108.9(2)
C16 C17 C25 107.7(2)
C19 C18 C23 117.8(2)
C19 C18 C17 124.9(2)
C23 C18 C17 117.3(2)
C18 C19 C20 120.7(3)
C21 C20 C19 120.0(2)
C20 C21 C22 121.5(2)
C23 C22 C21 116.1(2)
C23 C22 P2 120.9(2)
C21 C22 P2 123.02(19)
C18 C23 O1 119.0(2)
C18 C23 C22 123.8(2)
O1 C23 C22 117.2(2)
C27 C26 C28 110.8(2)
C27 C26 P1 114.3(2)
C28 C26 P1 108.9(2)
C31 C29 C30 109.4(2)
C31 C29 P1 110.63(19)
C30 C29 P1 114.3(2)
C33 C32 C34 111.2(2)
C33 C32 P2 113.98(18)
C34 C32 P2 108.44(18)
C36 C35 C37 109.5(2)
C36 C35 P2 110.81(19)
C37 C35 P2 114.48(19)
Cl1S C1S Cl2S 111.16(18)

loop_
_geom_bond_atom_site_label_1
_geom_bond_atom_site_label_2
_geom_bond_distance
Ni1 F1 1.8680(15)
Ni1 C1 1.896(3)
Ni1 P2 2.2127(7)
Ni1 P1 2.2174(7)
P1 C12 1.830(3)
P1 C26 1.849(3)
P1 C29 1.861(3)
P2 C22 1.829(3)
P2 C32 1.848(2)
P2 C35 1.864(3)
O1 C23 1.395(3)
O1 C11 1.395(3)
C1 C2 1.375(4)
C1 C6 1.444(4)
C2 C3 1.408(4)
C3 C4 1.373(4)
C4 C5 1.414(4)
C5 C10 1.425(4)
C5 C6 1.427(4)
C6 C7 1.413(4)
C7 C8 1.370(4)
C8 C9 1.403(4)
C9 C10 1.366(4)
C11 C16 1.385(4)
C11 C12 1.400(4)
C12 C13 1.401(4)
C13 C14 1.380(4)
C14 C15 1.388(4)
C15 C16 1.391(4)
C16 C17 1.527(4)
C17 C18 1.523(3)
C17 C24 1.524(4)
C17 C25 1.555(4)
C18 C19 1.381(4)
C18 C23 1.391(4)
C19 C20 1.394(4)
C20 C21 1.380(4)
C21 C22 1.406(4)
C22 C23 1.396(3)
C26 C27 1.527(4)
C26 C28 1.535(4)
C29 C31 1.528(4)
C29 C30 1.536(4)
C32 C33 1.531(4)
C32 C34 1.536(4)
C35 C36 1.526(4)
C35 C37 1.530(4)
C1S Cl1S 1.769(4)
C1S Cl2S 1.770(4)

loop_
_geom_torsion_atom_site_label_1
_geom_torsion_atom_site_label_2
_geom_torsion_atom_site_label_3
_geom_torsion_atom_site_label_4
_geom_torsion
F1 Ni1 P1 C12 -126.91(10)
C1 Ni1 P1 C12 70.91(12)
P2 Ni1 P1 C12 -22.99(11)
F1 Ni1 P1 C26 111.53(13)
C1 Ni1 P1 C26 -50.64(15)
P2 Ni1 P1 C26 -144.54(12)
F1 Ni1 P1 C29 -14.59(11)
C1 Ni1 P1 C29 -176.76(13)
P2 Ni1 P1 C29 89.34(12)
F1 Ni1 P2 C22 126.73(10)
C1 Ni1 P2 C22 -70.83(12)
P1 Ni1 P2 C22 22.95(11)
F1 Ni1 P2 C32 -110.98(12)
C1 Ni1 P2 C32 51.46(13)
P1 Ni1 P2 C32 145.24(11)
F1 Ni1 P2 C35 14.20(10)
C1 Ni1 P2 C35 176.64(12)
P1 Ni1 P2 C35 -89.58(11)
F1 Ni1 C1 C2 -178.6(2)
P2 Ni1 C1 C2 74.2(2)
P1 Ni1 C1 C2 -74.5(2)
F1 Ni1 C1 C6 0.0(4)
P2 Ni1 C1 C6 -107.15(17)
P1 Ni1 C1 C6 104.10(17)
C6 C1 C2 C3 -0.7(4)
Ni1 C1 C2 C3 177.9(2)
C1 C2 C3 C4 0.6(4)
C2 C3 C4 C5 -0.3(4)
C3 C4 C5 C10 -178.8(2)
C3 C4 C5 C6 0.2(4)
C4 C5 C6 C7 -179.3(2)
C10 C5 C6 C7 -0.3(4)
C4 C5 C6 C1 -0.4(4)
C10 C5 C6 C1 178.7(2)
C2 C1 C6 C7 179.5(2)
Ni1 C1 C6 C7 0.7(3)
C2 C1 C6 C5 0.6(4)
Ni1 C1 C6 C5 -178.22(19)
C5 C6 C7 C8 0.6(4)
C1 C6 C7 C8 -178.3(2)
C6 C7 C8 C9 -0.4(4)
C7 C8 C9 C10 -0.2(4)
C8 C9 C10 C5 0.5(4)
C4 C5 C10 C9 178.8(3)
C6 C5 C10 C9 -0.3(4)
C23 O1 C11 C16 35.7(3)
C23 O1 C11 C12 -144.5(2)
C16 C11 C12 C13 -1.0(4)
O1 C11 C12 C13 179.3(2)
C16 C11 C12 P1 178.0(2)
O1 C11 C12 P1 -1.7(3)
C26 P1 C12 C11 158.0(2)
C29 P1 C12 C11 -94.7(2)
Ni1 P1 C12 C11 25.2(2)
C26 P1 C12 C13 -23.1(2)
C29 P1 C12 C13 84.2(2)
Ni1 P1 C12 C13 -155.9(2)
C11 C12 C13 C14 -1.4(4)
P1 C12 C13 C14 179.6(2)
C12 C13 C14 C15 2.0(4)
C13 C14 C15 C16 -0.2(4)
O1 C11 C16 C15 -177.6(2)
C12 C11 C16 C15 2.7(4)
O1 C11 C16 C17 4.9(3)
C12 C11 C16 C17 -174.8(2)
C14 C15 C16 C11 -2.1(4)
C14 C15 C16 C17 175.2(3)
C11 C16 C17 C18 -41.8(3)
C15 C16 C17 C18 140.9(3)
C11 C16 C17 C24 -165.8(2)
C15 C16 C17 C24 16.9(4)
C11 C16 C17 C25 73.9(3)
C15 C16 C17 C25 -103.5(3)
C24 C17 C18 C19 -15.8(4)
C16 C17 C18 C19 -139.9(3)
C25 C17 C18 C19 104.8(3)
C24 C17 C18 C23 166.9(2)
C16 C17 C18 C23 42.7(3)
C25 C17 C18 C23 -72.5(3)
C23 C18 C19 C20 4.0(4)
C17 C18 C19 C20 -173.3(2)
C18 C19 C20 C21 -1.1(4)
C19 C20 C21 C22 -2.6(4)
C20 C21 C22 C23 3.0(4)
C20 C21 C22 P2 -177.7(2)
C32 P2 C22 C23 -157.9(2)
C35 P2 C22 C23 94.3(2)
Ni1 P2 C22 C23 -25.1(2)
C32 P2 C22 C21 22.9(3)
C35 P2 C22 C21 -84.9(2)
Ni1 P2 C22 C21 155.7(2)
C19 C18 C23 O1 175.6(2)
C17 C18 C23 O1 -6.9(3)
C19 C18 C23 C22 -3.6(4)
C17 C18 C23 C22 173.9(2)
C11 O1 C23 C18 -34.6(3)
C11 O1 C23 C22 144.6(2)
C21 C22 C23 C18 0.1(4)
P2 C22 C23 C18 -179.1(2)
C21 C22 C23 O1 -179.1(2)
P2 C22 C23 O1 1.7(3)
C12 P1 C26 C27 -58.8(2)
C29 P1 C26 C27 -164.8(2)
Ni1 P1 C26 C27 64.8(2)
C12 P1 C26 C28 176.66(19)
C29 P1 C26 C28 70.6(2)
Ni1 P1 C26 C28 -59.8(2)
C12 P1 C29 C31 60.1(2)
C26 P1 C29 C31 167.8(2)
Ni1 P1 C29 C31 -56.1(2)
C12 P1 C29 C30 -63.8(2)
C26 P1 C29 C30 43.9(2)
Ni1 P1 C29 C30 179.93(18)
C22 P2 C32 C33 59.3(2)
C35 P2 C32 C33 166.07(19)
Ni1 P2 C32 C33 -64.8(2)
C22 P2 C32 C34 -176.34(18)
C35 P2 C32 C34 -69.5(2)
Ni1 P2 C32 C34 59.6(2)
C22 P2 C35 C36 -62.8(2)
C32 P2 C35 C36 -171.42(19)
Ni1 P2 C35 C36 53.5(2)
C22 P2 C35 C37 61.7(2)
C32 P2 C35 C37 -46.9(2)
Ni1 P2 C35 C37 178.04(17)
